data_7716586
loop_
_publ_author_name
'Massoud, Salah S.'
'Mautner, Franz A.'
'Louka, Febee R.'
'Salem, Nahed M. H.'
'Fischer, Roland C.'
'Torvisco, Ana'
'Van&#x10d;o, J&#xe1;n'
'Belza, Jan'
'Dvo&#x159;&#xe1;k, Zden&#x11b;k'
'Tr&#xe1;vn&#xed;&#x10d;ek, Zden&#x11b;k'

_publ_section_title
;
 Structurally diverse zinc(II) complexes containing tripodal tetradentate
 phenoxido-amines with promising antiproliferative effects.
;
_journal_issue 29
_journal_name_full 'Dalton transactions (Cambridge, England : 2003)'
_journal_page_first 12261
_journal_page_last 12280
_journal_paper_doi 10.1039/d4dt00942h
_journal_volume 53
_journal_year 2024
_chemical_formula_moiety 'C30 H46 N2 O2 Zn'
_chemical_formula_sum 'C30 H46 N2 O2 Zn'
_chemical_formula_weight 532.06
_space_group_crystal_system monoclinic
_space_group_IT_number 14
_space_group_name_Hall '-P 2yn'
_space_group_name_H-M_alt 'P 1 21/n 1'
_atom_sites_solution_hydrogens geom
_atom_sites_solution_primary iterative
_audit_creation_method SHELXL-2018/3
_audit_update_record
;
2024-02-23 deposited with the CCDC.	2024-07-09 downloaded from the CCDC.
;
_cell_angle_alpha 90
_cell_angle_beta 107.1100(10)
_cell_angle_gamma 90
_cell_formula_units_Z 4
_cell_length_a 9.3438(3)
_cell_length_b 21.4161(7)
_cell_length_c 14.6664(4)
_cell_measurement_reflns_used 9957
_cell_measurement_temperature 100(2)
_cell_measurement_theta_max 33.14
_cell_measurement_theta_min 2.32
_cell_volume 2804.97(15)
_computing_cell_refinement 'SAINT V8.38A (Bruker AXS Inc., 2017)'
_computing_data_collection 'Bruker APEX2'
_computing_data_reduction 'SAINT V8.38A (Bruker AXS Inc., 2017)'
_computing_molecular_graphics 'shelXle (C.B. Huebschle, rev 924)'
_computing_publication_material 'Bruker SHELXTL'
_computing_structure_refinement 'SHELXL-2018/3 (Sheldrick, 2018)'
_computing_structure_solution 'SHELXT 2014/5 (Sheldrick, 2014)'
_diffrn_ambient_temperature 100(2)
_diffrn_detector 'Bruker APEX2 area detector'
_diffrn_detector_type 'CCD area detector'
_diffrn_measured_fraction_theta_full 0.997
_diffrn_measured_fraction_theta_max 0.997
_diffrn_measurement_device 'three-circle diffractometer'
_diffrn_measurement_device_type 'Bruker APEX-II CCD'
_diffrn_measurement_method '\f and \w scans'
_diffrn_radiation_monochromator 'multilayer monochromator'
_diffrn_radiation_probe x-ray
_diffrn_radiation_source 'Incoatec microfocus sealed tube'
_diffrn_radiation_type MoK\a
_diffrn_radiation_wavelength 0.71073
_diffrn_reflns_av_R_equivalents 0.0589
_diffrn_reflns_av_unetI/netI 0.0171
_diffrn_reflns_Laue_measured_fraction_full 0.997
_diffrn_reflns_Laue_measured_fraction_max 0.997
_diffrn_reflns_limit_h_max 14
_diffrn_reflns_limit_h_min -14
_diffrn_reflns_limit_k_max 32
_diffrn_reflns_limit_k_min -32
_diffrn_reflns_limit_l_max 22
_diffrn_reflns_limit_l_min -22
_diffrn_reflns_number 245703
_diffrn_reflns_point_group_measured_fraction_full 0.997
_diffrn_reflns_point_group_measured_fraction_max 0.997
_diffrn_reflns_theta_full 25.242
_diffrn_reflns_theta_max 33.223
_diffrn_reflns_theta_min 2.316
_diffrn_source 'microfocus sealed X-ray tube'
_diffrn_source_type 'Incoatec I\ms'
_exptl_absorpt_coefficient_mu 0.904
_exptl_absorpt_correction_T_max 0.7465
_exptl_absorpt_correction_T_min 0.6221
_exptl_absorpt_correction_type multi-scan
_exptl_absorpt_process_details
;
 SADABS 2016/2: Krause, L., Herbst-Irmer, R., Sheldrick G.M. & Stalke D.,
 J. Appl. Cryst. 48 (2015) 3-10
;
_exptl_crystal_colour colourless
_exptl_crystal_density_diffrn 1.260
_exptl_crystal_description block
_exptl_crystal_F_000 1144
_exptl_crystal_size_max 0.120
_exptl_crystal_size_mid 0.100
_exptl_crystal_size_min 0.080
_refine_diff_density_max 0.571
_refine_diff_density_min -0.477
_refine_diff_density_rms 0.065
_refine_ls_extinction_method none
_refine_ls_goodness_of_fit_ref 1.069
_refine_ls_hydrogen_treatment constr
_refine_ls_matrix_type full
_refine_ls_number_parameters 326
_refine_ls_number_reflns 10725
_refine_ls_number_restraints 0
_refine_ls_restrained_S_all 1.069
_refine_ls_R_factor_all 0.0392
_refine_ls_R_factor_gt 0.0285
_refine_ls_shift/su_max 0.005
_refine_ls_shift/su_mean 0.000
_refine_ls_structure_factor_coef Fsqd
_refine_ls_weighting_details 'w=1/[\s^2^(Fo^2^)+(0.0377P)^2^+1.4795P] where P=(Fo^2^+2Fc^2^)/3'
_refine_ls_weighting_scheme calc
_refine_ls_wR_factor_gt 0.0743
_refine_ls_wR_factor_ref 0.0828
_reflns_Friedel_coverage 0.000
_reflns_number_gt 8992
_reflns_number_total 10725
_reflns_threshold_expression 'I > 2\s(I)'
_publcif_datablock.id {df94544e-5d3a-485a-83dd-180cb7a9fb8e}

_cod_data_source_file d4dt00942h2.cif
_cod_data_source_block AT1243_0m_a
_cod_depositor_comments 'Adding full bibliography for 7716581--7716586.cif.'
_cod_original_sg_symbol_H-M 'P 21/n'
_cod_database_code 7716586
_shelx_shelxl_version_number 2018/3
_shelx_space_group_comment
;
The symmetry employed for this shelxl refinement is uniquely defined
by the following loop, which should always be used as a source of
symmetry information in preference to the above space-group names.
They are only intended as comments.
;
_shelx_estimated_absorpt_t_min 0.899
_shelx_estimated_absorpt_t_max 0.931
_publcif_funding_html
;
;

loop_
_space_group_symop_operation_xyz
'x, y, z'
'-x+1/2, y+1/2, -z+1/2'
'-x, -y, -z'
'x-1/2, -y-1/2, z-1/2'

loop_
_atom_site_label
_atom_site_type_symbol
_atom_site_fract_x
_atom_site_fract_y
_atom_site_fract_z
_atom_site_U_iso_or_equiv
_atom_site_adp_type
_atom_site_occupancy
_atom_site_site_symmetry_order
_atom_site_calc_flag
_atom_site_refinement_flags_posn
_atom_site_refinement_flags_adp
_atom_site_refinement_flags_occupancy
_atom_site_disorder_assembly
_atom_site_disorder_group
Zn1 Zn 0.52770(2) 0.74928(2) 0.29238(2) 0.00993(3) Uani 1 1 d . . . . .
O1 O 0.42638(8) 0.79611(3) 0.18326(5) 0.01253(13) Uani 1 1 d . . . . .
O2 O 0.63669(8) 0.67488(3) 0.29211(5) 0.01377(13) Uani 1 1 d . . . . .
N1 N 0.35175(9) 0.71475(4) 0.33361(6) 0.01111(14) Uani 1 1 d . . . . .
N2 N 0.59765(9) 0.79732(4) 0.42257(6) 0.01221(14) Uani 1 1 d . . . . .
C1 C 0.55715(11) 0.62293(4) 0.26093(7) 0.01180(16) Uani 1 1 d . . . . .
C2 C 0.60369(11) 0.57995(4) 0.20134(7) 0.01274(16) Uani 1 1 d . . . . .
C3 C 0.51672(12) 0.52654(5) 0.17043(7) 0.01518(17) Uani 1 1 d . . . . .
H3 H 0.548082 0.497826 0.130787 0.018 Uiso 1 1 calc R U . . .
C4 C 0.38648(12) 0.51321(5) 0.19470(7) 0.01549(17) Uani 1 1 d . . . . .
C5 C 0.34414(11) 0.55508(5) 0.25448(7) 0.01433(17) Uani 1 1 d . . . . .
H5 H 0.256256 0.546969 0.272530 0.017 Uiso 1 1 calc R U . . .
C6 C 0.42741(11) 0.60869(4) 0.28860(7) 0.01220(16) Uani 1 1 d . . . . .
C7 C 0.29485(14) 0.45570(5) 0.15715(8) 0.0209(2) Uani 1 1 d . . . . .
H7A H 0.267870 0.434971 0.209353 0.031 Uiso 1 1 calc R U . . .
H7B H 0.353598 0.427028 0.130305 0.031 Uiso 1 1 calc R U . . .
H7C H 0.203556 0.467732 0.107386 0.031 Uiso 1 1 calc R U . . .
C8 C 0.74441(12) 0.59259(5) 0.17053(7) 0.01515(17) Uani 1 1 d . . . . .
C9 C 0.71713(15) 0.64990(6) 0.10449(10) 0.0258(2) Uani 1 1 d . . . . .
H9A H 0.808488 0.659482 0.087346 0.039 Uiso 1 1 calc R U . . .
H9B H 0.690097 0.685763 0.137522 0.039 Uiso 1 1 calc R U . . .
H9C H 0.635413 0.640976 0.046521 0.039 Uiso 1 1 calc R U . . .
C10 C 0.78315(14) 0.53707(6) 0.11591(9) 0.0232(2) Uani 1 1 d . . . . .
H10A H 0.874241 0.546516 0.098374 0.035 Uiso 1 1 calc R U . . .
H10B H 0.700240 0.529441 0.058038 0.035 Uiso 1 1 calc R U . . .
H10C H 0.799695 0.499806 0.156469 0.035 Uiso 1 1 calc R U . . .
C11 C 0.88222(12) 0.60411(5) 0.25731(8) 0.01912(19) Uani 1 1 d . . . . .
H11A H 0.971705 0.608110 0.235845 0.029 Uiso 1 1 calc R U . . .
H11B H 0.894819 0.568923 0.301685 0.029 Uiso 1 1 calc R U . . .
H11C H 0.867773 0.642636 0.289575 0.029 Uiso 1 1 calc R U . . .
C12 C 0.38414(11) 0.64818(5) 0.36162(7) 0.01324(16) Uani 1 1 d . . . . .
H12A H 0.294368 0.629623 0.373665 0.016 Uiso 1 1 calc R U . . .
H12B H 0.466441 0.646699 0.422216 0.016 Uiso 1 1 calc R U . . .
C13 C 0.21579(11) 0.72017(5) 0.25086(7) 0.01283(16) Uani 1 1 d . . . . .
H13A H 0.128483 0.706594 0.271064 0.015 Uiso 1 1 calc R U . . .
H13B H 0.225463 0.690940 0.200719 0.015 Uiso 1 1 calc R U . . .
C14 C 0.18378(10) 0.78476(4) 0.20751(7) 0.01111(15) Uani 1 1 d . . . . .
C15 C 0.03989(11) 0.80841(5) 0.19438(7) 0.01334(16) Uani 1 1 d . . . . .
H15 H -0.027145 0.786272 0.220338 0.016 Uiso 1 1 calc R U . . .
C16 C -0.00806(11) 0.86330(5) 0.14452(7) 0.01441(17) Uani 1 1 d . . . . .
C17 C 0.09348(11) 0.89448(5) 0.10721(7) 0.01342(16) Uani 1 1 d . . . . .
H17 H 0.061323 0.931673 0.071814 0.016 Uiso 1 1 calc R U . . .
C18 C 0.23980(11) 0.87393(4) 0.11910(7) 0.01132(15) Uani 1 1 d . . . . .
C19 C 0.28785(10) 0.81762(4) 0.17166(6) 0.01026(15) Uani 1 1 d . . . . .
C20 C -0.16228(13) 0.88918(6) 0.13266(9) 0.0231(2) Uani 1 1 d . . . . .
H20A H -0.209325 0.899881 0.065535 0.035 Uiso 1 1 calc R U . . .
H20B H -0.154731 0.926713 0.172029 0.035 Uiso 1 1 calc R U . . .
H20C H -0.223176 0.857796 0.152708 0.035 Uiso 1 1 calc R U . . .
C21 C 0.34732(11) 0.91212(4) 0.07928(7) 0.01296(16) Uani 1 1 d . . . . .
C22 C 0.27100(13) 0.96952(5) 0.02264(9) 0.0203(2) Uani 1 1 d . . . . .
H22A H 0.343616 0.992515 -0.000934 0.030 Uiso 1 1 calc R U . . .
H22B H 0.233379 0.996712 0.064213 0.030 Uiso 1 1 calc R U . . .
H22C H 0.187336 0.955957 -0.031472 0.030 Uiso 1 1 calc R U . . .
C23 C 0.40969(12) 0.87315(5) 0.01145(7) 0.01608(18) Uani 1 1 d . . . . .
H23A H 0.482197 0.898136 -0.009374 0.024 Uiso 1 1 calc R U . . .
H23B H 0.327411 0.860696 -0.044274 0.024 Uiso 1 1 calc R U . . .
H23C H 0.459205 0.835781 0.044794 0.024 Uiso 1 1 calc R U . . .
C24 C 0.47830(12) 0.93560(5) 0.16287(7) 0.01621(18) Uani 1 1 d . . . . .
H24A H 0.545188 0.961376 0.138137 0.024 Uiso 1 1 calc R U . . .
H24B H 0.533956 0.899803 0.197477 0.024 Uiso 1 1 calc R U . . .
H24C H 0.439122 0.960556 0.206199 0.024 Uiso 1 1 calc R U . . .
C25 C 0.56464(12) 0.86548(5) 0.40938(7) 0.01625(18) Uani 1 1 d . . . . .
H25A H 0.455172 0.870834 0.381638 0.020 Uiso 1 1 calc R U . . .
H25B H 0.612863 0.881766 0.362483 0.020 Uiso 1 1 calc R U . . .
C26 C 0.61604(16) 0.90503(5) 0.49963(9) 0.0238(2) Uani 1 1 d . . . . .
H26A H 0.577924 0.947679 0.485608 0.036 Uiso 1 1 calc R U . . .
H26B H 0.725719 0.905854 0.522128 0.036 Uiso 1 1 calc R U . . .
H26C H 0.577516 0.886965 0.549142 0.036 Uiso 1 1 calc R U . . .
C27 C 0.75985(12) 0.78472(5) 0.46841(8) 0.01810(19) Uani 1 1 d . . . . .
H27A H 0.774007 0.739646 0.483327 0.022 Uiso 1 1 calc R U . . .
H27B H 0.793761 0.808077 0.529230 0.022 Uiso 1 1 calc R U . . .
C28 C 0.85503(14) 0.80338(7) 0.40519(10) 0.0295(3) Uani 1 1 d . . . . .
H28A H 0.957532 0.788194 0.433182 0.044 Uiso 1 1 calc R U . . .
H28B H 0.856012 0.848983 0.399808 0.044 Uiso 1 1 calc R U . . .
H28C H 0.813092 0.785049 0.341686 0.044 Uiso 1 1 calc R U . . .
C29 C 0.50605(12) 0.76739(5) 0.47851(7) 0.01391(16) Uani 1 1 d . . . . .
H29A H 0.501570 0.795517 0.531173 0.017 Uiso 1 1 calc R U . . .
H29B H 0.554851 0.728060 0.507024 0.017 Uiso 1 1 calc R U . . .
C30 C 0.34669(12) 0.75324(5) 0.41607(7) 0.01329(16) Uani 1 1 d . . . . .
H30A H 0.291366 0.730693 0.454053 0.016 Uiso 1 1 calc R U . . .
H30B H 0.293300 0.792804 0.393353 0.016 Uiso 1 1 calc R U . . .

loop_
_atom_site_aniso_label
_atom_site_aniso_U_11
_atom_site_aniso_U_22
_atom_site_aniso_U_33
_atom_site_aniso_U_23
_atom_site_aniso_U_13
_atom_site_aniso_U_12
Zn1 0.01020(5) 0.00920(5) 0.01011(5) 0.00003(3) 0.00258(4) 0.00056(3)
O1 0.0097(3) 0.0154(3) 0.0128(3) 0.0033(2) 0.0038(2) 0.0024(2)
O2 0.0123(3) 0.0095(3) 0.0188(3) -0.0018(2) 0.0035(3) 0.0002(2)
N1 0.0125(3) 0.0106(3) 0.0102(3) 0.0006(3) 0.0034(3) 0.0012(3)
N2 0.0134(3) 0.0106(3) 0.0115(3) 0.0000(3) 0.0019(3) 0.0013(3)
C1 0.0128(4) 0.0096(4) 0.0122(4) 0.0009(3) 0.0026(3) 0.0009(3)
C2 0.0148(4) 0.0110(4) 0.0122(4) 0.0005(3) 0.0037(3) 0.0013(3)
C3 0.0199(4) 0.0114(4) 0.0136(4) -0.0013(3) 0.0040(3) -0.0005(3)
C4 0.0200(4) 0.0112(4) 0.0139(4) 0.0008(3) 0.0028(3) -0.0028(3)
C5 0.0160(4) 0.0124(4) 0.0143(4) 0.0020(3) 0.0040(3) -0.0020(3)
C6 0.0137(4) 0.0103(4) 0.0124(4) 0.0013(3) 0.0036(3) 0.0004(3)
C7 0.0291(5) 0.0155(4) 0.0163(5) -0.0008(4) 0.0038(4) -0.0082(4)
C8 0.0162(4) 0.0149(4) 0.0156(4) 0.0008(3) 0.0067(3) 0.0018(3)
C9 0.0300(6) 0.0256(6) 0.0262(6) 0.0112(5) 0.0149(5) 0.0047(5)
C10 0.0248(5) 0.0244(5) 0.0237(5) -0.0066(4) 0.0121(4) 0.0014(4)
C11 0.0152(4) 0.0195(5) 0.0229(5) -0.0028(4) 0.0060(4) 0.0017(4)
C12 0.0165(4) 0.0115(4) 0.0127(4) 0.0027(3) 0.0058(3) 0.0015(3)
C13 0.0119(4) 0.0124(4) 0.0133(4) 0.0018(3) 0.0023(3) -0.0014(3)
C14 0.0106(4) 0.0116(4) 0.0109(4) 0.0001(3) 0.0028(3) 0.0000(3)
C15 0.0112(4) 0.0161(4) 0.0132(4) 0.0005(3) 0.0042(3) 0.0005(3)
C16 0.0109(4) 0.0168(4) 0.0151(4) 0.0005(3) 0.0032(3) 0.0026(3)
C17 0.0138(4) 0.0128(4) 0.0125(4) 0.0006(3) 0.0021(3) 0.0022(3)
C18 0.0121(4) 0.0110(4) 0.0101(4) 0.0002(3) 0.0020(3) 0.0002(3)
C19 0.0105(4) 0.0111(4) 0.0088(3) 0.0000(3) 0.0022(3) 0.0005(3)
C20 0.0145(4) 0.0259(5) 0.0292(6) 0.0055(4) 0.0071(4) 0.0079(4)
C21 0.0146(4) 0.0117(4) 0.0121(4) 0.0014(3) 0.0032(3) -0.0014(3)
C22 0.0225(5) 0.0156(4) 0.0220(5) 0.0070(4) 0.0055(4) 0.0006(4)
C23 0.0196(4) 0.0169(4) 0.0127(4) -0.0002(3) 0.0063(3) -0.0034(4)
C24 0.0167(4) 0.0163(4) 0.0153(4) -0.0022(3) 0.0042(3) -0.0046(3)
C25 0.0214(5) 0.0105(4) 0.0150(4) 0.0003(3) 0.0024(4) 0.0015(3)
C26 0.0370(6) 0.0137(4) 0.0218(5) -0.0052(4) 0.0103(5) -0.0027(4)
C27 0.0144(4) 0.0199(5) 0.0170(4) -0.0013(4) 0.0001(3) 0.0029(4)
C28 0.0160(5) 0.0436(8) 0.0286(6) -0.0030(5) 0.0058(4) -0.0055(5)
C29 0.0175(4) 0.0134(4) 0.0105(4) 0.0004(3) 0.0037(3) 0.0009(3)
C30 0.0149(4) 0.0146(4) 0.0114(4) -0.0012(3) 0.0054(3) 0.0015(3)

loop_
_atom_type_symbol
_atom_type_description
_atom_type_scat_dispersion_real
_atom_type_scat_dispersion_imag
_atom_type_scat_source
C C 0.0033 0.0016 'International Tables Vol C Tables 4.2.6.8 and 6.1.1.4'
H H 0.0000 0.0000 'International Tables Vol C Tables 4.2.6.8 and 6.1.1.4'
N N 0.0061 0.0033 'International Tables Vol C Tables 4.2.6.8 and 6.1.1.4'
O O 0.0106 0.0060 'International Tables Vol C Tables 4.2.6.8 and 6.1.1.4'
Zn Zn 0.2839 1.4301 'International Tables Vol C Tables 4.2.6.8 and 6.1.1.4'

loop_
_geom_angle_atom_site_label_1
_geom_angle_atom_site_label_2
_geom_angle_atom_site_label_3
_geom_angle
_geom_angle_site_symmetry_1
_geom_angle_site_symmetry_3
_geom_angle_publ_flag
O1 Zn1 O2 125.53(3) . . ?
O1 Zn1 N1 101.30(3) . . ?
O2 Zn1 N1 100.13(3) . . ?
O1 Zn1 N2 117.06(3) . . ?
O2 Zn1 N2 113.04(3) . . ?
N1 Zn1 N2 88.31(3) . . ?
C19 O1 Zn1 121.04(6) . . ?
C1 O2 Zn1 117.04(6) . . ?
C30 N1 C13 113.65(8) . . ?
C30 N1 C12 111.19(8) . . ?
C13 N1 C12 110.89(8) . . ?
C30 N1 Zn1 105.20(6) . . ?
C13 N1 Zn1 107.40(6) . . ?
C12 N1 Zn1 108.12(6) . . ?
C27 N2 C25 112.30(8) . . ?
C27 N2 C29 110.21(8) . . ?
C25 N2 C29 111.16(8) . . ?
C27 N2 Zn1 108.96(6) . . ?
C25 N2 Zn1 111.38(6) . . ?
C29 N2 Zn1 102.37(6) . . ?
O2 C1 C6 120.97(9) . . ?
O2 C1 C2 120.48(9) . . ?
C6 C1 C2 118.52(9) . . ?
C3 C2 C1 118.34(9) . . ?
C3 C2 C8 121.00(9) . . ?
C1 C2 C8 120.66(9) . . ?
C4 C3 C2 123.52(10) . . ?
C4 C3 H3 118.2 . . ?
C2 C3 H3 118.2 . . ?
C5 C4 C3 117.41(9) . . ?
C5 C4 C7 121.37(10) . . ?
C3 C4 C7 121.22(10) . . ?
C4 C5 C6 121.67(10) . . ?
C4 C5 H5 119.2 . . ?
C6 C5 H5 119.2 . . ?
C5 C6 C1 120.49(9) . . ?
C5 C6 C12 118.56(9) . . ?
C1 C6 C12 120.76(8) . . ?
C4 C7 H7A 109.5 . . ?
C4 C7 H7B 109.5 . . ?
H7A C7 H7B 109.5 . . ?
C4 C7 H7C 109.5 . . ?
H7A C7 H7C 109.5 . . ?
H7B C7 H7C 109.5 . . ?
C2 C8 C10 111.77(9) . . ?
C2 C8 C9 109.18(9) . . ?
C10 C8 C9 108.09(9) . . ?
C2 C8 C11 111.42(9) . . ?
C10 C8 C11 106.67(9) . . ?
C9 C8 C11 109.62(10) . . ?
C8 C9 H9A 109.5 . . ?
C8 C9 H9B 109.5 . . ?
H9A C9 H9B 109.5 . . ?
C8 C9 H9C 109.5 . . ?
H9A C9 H9C 109.5 . . ?
H9B C9 H9C 109.5 . . ?
C8 C10 H10A 109.5 . . ?
C8 C10 H10B 109.5 . . ?
H10A C10 H10B 109.5 . . ?
C8 C10 H10C 109.5 . . ?
H10A C10 H10C 109.5 . . ?
H10B C10 H10C 109.5 . . ?
C8 C11 H11A 109.5 . . ?
C8 C11 H11B 109.5 . . ?
H11A C11 H11B 109.5 . . ?
C8 C11 H11C 109.5 . . ?
H11A C11 H11C 109.5 . . ?
H11B C11 H11C 109.5 . . ?
N1 C12 C6 114.55(8) . . ?
N1 C12 H12A 108.6 . . ?
C6 C12 H12A 108.6 . . ?
N1 C12 H12B 108.6 . . ?
C6 C12 H12B 108.6 . . ?
H12A C12 H12B 107.6 . . ?
N1 C13 C14 115.55(8) . . ?
N1 C13 H13A 108.4 . . ?
C14 C13 H13A 108.4 . . ?
N1 C13 H13B 108.4 . . ?
C14 C13 H13B 108.4 . . ?
H13A C13 H13B 107.5 . . ?
C15 C14 C19 120.37(9) . . ?
C15 C14 C13 116.90(8) . . ?
C19 C14 C13 122.38(8) . . ?
C16 C15 C14 121.92(9) . . ?
C16 C15 H15 119.0 . . ?
C14 C15 H15 119.0 . . ?
C15 C16 C17 117.40(9) . . ?
C15 C16 C20 121.51(10) . . ?
C17 C16 C20 121.08(9) . . ?
C16 C17 C18 123.58(9) . . ?
C16 C17 H17 118.2 . . ?
C18 C17 H17 118.2 . . ?
C17 C18 C19 118.23(9) . . ?
C17 C18 C21 120.64(8) . . ?
C19 C18 C21 121.10(8) . . ?
O1 C19 C14 121.66(8) . . ?
O1 C19 C18 119.84(8) . . ?
C14 C19 C18 118.46(8) . . ?
C16 C20 H20A 109.5 . . ?
C16 C20 H20B 109.5 . . ?
H20A C20 H20B 109.5 . . ?
C16 C20 H20C 109.5 . . ?
H20A C20 H20C 109.5 . . ?
H20B C20 H20C 109.5 . . ?
C22 C21 C18 112.32(8) . . ?
C22 C21 C23 106.76(8) . . ?
C18 C21 C23 111.78(8) . . ?
C22 C21 C24 107.63(8) . . ?
C18 C21 C24 109.05(8) . . ?
C23 C21 C24 109.17(8) . . ?
C21 C22 H22A 109.5 . . ?
C21 C22 H22B 109.5 . . ?
H22A C22 H22B 109.5 . . ?
C21 C22 H22C 109.5 . . ?
H22A C22 H22C 109.5 . . ?
H22B C22 H22C 109.5 . . ?
C21 C23 H23A 109.5 . . ?
C21 C23 H23B 109.5 . . ?
H23A C23 H23B 109.5 . . ?
C21 C23 H23C 109.5 . . ?
H23A C23 H23C 109.5 . . ?
H23B C23 H23C 109.5 . . ?
C21 C24 H24A 109.5 . . ?
C21 C24 H24B 109.5 . . ?
H24A C24 H24B 109.5 . . ?
C21 C24 H24C 109.5 . . ?
H24A C24 H24C 109.5 . . ?
H24B C24 H24C 109.5 . . ?
N2 C25 C26 115.49(9) . . ?
N2 C25 H25A 108.4 . . ?
C26 C25 H25A 108.4 . . ?
N2 C25 H25B 108.4 . . ?
C26 C25 H25B 108.4 . . ?
H25A C25 H25B 107.5 . . ?
C25 C26 H26A 109.5 . . ?
C25 C26 H26B 109.5 . . ?
H26A C26 H26B 109.5 . . ?
C25 C26 H26C 109.5 . . ?
H26A C26 H26C 109.5 . . ?
H26B C26 H26C 109.5 . . ?
N2 C27 C28 112.22(9) . . ?
N2 C27 H27A 109.2 . . ?
C28 C27 H27A 109.2 . . ?
N2 C27 H27B 109.2 . . ?
C28 C27 H27B 109.2 . . ?
H27A C27 H27B 107.9 . . ?
C27 C28 H28A 109.5 . . ?
C27 C28 H28B 109.5 . . ?
H28A C28 H28B 109.5 . . ?
C27 C28 H28C 109.5 . . ?
H28A C28 H28C 109.5 . . ?
H28B C28 H28C 109.5 . . ?
N2 C29 C30 111.72(8) . . ?
N2 C29 H29A 109.3 . . ?
C30 C29 H29A 109.3 . . ?
N2 C29 H29B 109.3 . . ?
C30 C29 H29B 109.3 . . ?
H29A C29 H29B 107.9 . . ?
N1 C30 C29 109.92(8) . . ?
N1 C30 H30A 109.7 . . ?
C29 C30 H30A 109.7 . . ?
N1 C30 H30B 109.7 . . ?
C29 C30 H30B 109.7 . . ?
H30A C30 H30B 108.2 . . ?

loop_
_geom_bond_atom_site_label_1
_geom_bond_atom_site_label_2
_geom_bond_distance
_geom_bond_site_symmetry_2
_geom_bond_publ_flag
Zn1 O1 1.8900(7) . ?
Zn1 O2 1.8916(7) . ?
Zn1 N1 2.0494(8) . ?
Zn1 N2 2.0970(8) . ?
O1 C19 1.3368(11) . ?
O2 C1 1.3414(12) . ?
N1 C30 1.4756(13) . ?
N1 C13 1.4809(12) . ?
N1 C12 1.4898(13) . ?
N2 C27 1.4907(13) . ?
N2 C25 1.4926(13) . ?
N2 C29 1.4933(13) . ?
C1 C6 1.4202(14) . ?
C1 C2 1.4226(14) . ?
C2 C3 1.3990(14) . ?
C2 C8 1.5349(15) . ?
C3 C4 1.3943(15) . ?
C3 H3 0.9500 . ?
C4 C5 1.3905(15) . ?
C4 C7 1.5086(15) . ?
C5 C6 1.3946(14) . ?
C5 H5 0.9500 . ?
C6 C12 1.5101(14) . ?
C7 H7A 0.9800 . ?
C7 H7B 0.9800 . ?
C7 H7C 0.9800 . ?
C8 C10 1.5353(15) . ?
C8 C9 1.5375(16) . ?
C8 C11 1.5409(15) . ?
C9 H9A 0.9800 . ?
C9 H9B 0.9800 . ?
C9 H9C 0.9800 . ?
C10 H10A 0.9800 . ?
C10 H10B 0.9800 . ?
C10 H10C 0.9800 . ?
C11 H11A 0.9800 . ?
C11 H11B 0.9800 . ?
C11 H11C 0.9800 . ?
C12 H12A 0.9900 . ?
C12 H12B 0.9900 . ?
C13 C14 1.5150(14) . ?
C13 H13A 0.9900 . ?
C13 H13B 0.9900 . ?
C14 C15 1.3960(13) . ?
C14 C19 1.4205(13) . ?
C15 C16 1.3872(14) . ?
C15 H15 0.9500 . ?
C16 C17 1.3968(14) . ?
C16 C20 1.5054(15) . ?
C17 C18 1.3975(13) . ?
C17 H17 0.9500 . ?
C18 C19 1.4307(13) . ?
C18 C21 1.5376(14) . ?
C20 H20A 0.9800 . ?
C20 H20B 0.9800 . ?
C20 H20C 0.9800 . ?
C21 C22 1.5366(14) . ?
C21 C23 1.5386(15) . ?
C21 C24 1.5397(14) . ?
C22 H22A 0.9800 . ?
C22 H22B 0.9800 . ?
C22 H22C 0.9800 . ?
C23 H23A 0.9800 . ?
C23 H23B 0.9800 . ?
C23 H23C 0.9800 . ?
C24 H24A 0.9800 . ?
C24 H24B 0.9800 . ?
C24 H24C 0.9800 . ?
C25 C26 1.5252(15) . ?
C25 H25A 0.9900 . ?
C25 H25B 0.9900 . ?
C26 H26A 0.9800 . ?
C26 H26B 0.9800 . ?
C26 H26C 0.9800 . ?
C27 C28 1.5151(18) . ?
C27 H27A 0.9900 . ?
C27 H27B 0.9900 . ?
C28 H28A 0.9800 . ?
C28 H28B 0.9800 . ?
C28 H28C 0.9800 . ?
C29 C30 1.5315(15) . ?
C29 H29A 0.9900 . ?
C29 H29B 0.9900 . ?
C30 H30A 0.9900 . ?
C30 H30B 0.9900 . ?

loop_
_geom_torsion_atom_site_label_1
_geom_torsion_atom_site_label_2
_geom_torsion_atom_site_label_3
_geom_torsion_atom_site_label_4
_geom_torsion
_geom_torsion_site_symmetry_1
_geom_torsion_site_symmetry_2
_geom_torsion_site_symmetry_3
_geom_torsion_site_symmetry_4
_geom_torsion_publ_flag
O2 Zn1 O1 C19 134.88(7) . . . . ?
N1 Zn1 O1 C19 23.60(8) . . . . ?
N2 Zn1 O1 C19 -70.32(8) . . . . ?
O1 Zn1 O2 C1 -73.82(8) . . . . ?
N1 Zn1 O2 C1 38.02(7) . . . . ?
N2 Zn1 O2 C1 130.51(7) . . . . ?
Zn1 O2 C1 C6 -42.93(11) . . . . ?
Zn1 O2 C1 C2 138.82(8) . . . . ?
O2 C1 C2 C3 -179.81(9) . . . . ?
C6 C1 C2 C3 1.90(14) . . . . ?
O2 C1 C2 C8 -0.81(14) . . . . ?
C6 C1 C2 C8 -179.10(9) . . . . ?
C1 C2 C3 C4 0.17(15) . . . . ?
C8 C2 C3 C4 -178.82(9) . . . . ?
C2 C3 C4 C5 -1.38(15) . . . . ?
C2 C3 C4 C7 178.36(10) . . . . ?
C3 C4 C5 C6 0.46(15) . . . . ?
C7 C4 C5 C6 -179.28(10) . . . . ?
C4 C5 C6 C1 1.62(15) . . . . ?
C4 C5 C6 C12 -173.38(9) . . . . ?
O2 C1 C6 C5 178.92(9) . . . . ?
C2 C1 C6 C5 -2.80(14) . . . . ?
O2 C1 C6 C12 -6.18(14) . . . . ?
C2 C1 C6 C12 172.10(9) . . . . ?
C3 C2 C8 C10 -7.29(13) . . . . ?
C1 C2 C8 C10 173.74(9) . . . . ?
C3 C2 C8 C9 112.24(11) . . . . ?
C1 C2 C8 C9 -66.73(12) . . . . ?
C3 C2 C8 C11 -126.53(10) . . . . ?
C1 C2 C8 C11 54.50(12) . . . . ?
C30 N1 C12 C6 -166.20(8) . . . . ?
C13 N1 C12 C6 66.31(10) . . . . ?
Zn1 N1 C12 C6 -51.19(9) . . . . ?
C5 C6 C12 N1 -123.73(10) . . . . ?
C1 C6 C12 N1 61.28(12) . . . . ?
C30 N1 C13 C14 61.92(11) . . . . ?
C12 N1 C13 C14 -171.96(8) . . . . ?
Zn1 N1 C13 C14 -54.02(9) . . . . ?
N1 C13 C14 C15 -128.92(9) . . . . ?
N1 C13 C14 C19 57.94(13) . . . . ?
C19 C14 C15 C16 1.62(15) . . . . ?
C13 C14 C15 C16 -171.67(9) . . . . ?
C14 C15 C16 C17 0.15(15) . . . . ?
C14 C15 C16 C20 -178.60(10) . . . . ?
C15 C16 C17 C18 -1.25(15) . . . . ?
C20 C16 C17 C18 177.50(10) . . . . ?
C16 C17 C18 C19 0.55(15) . . . . ?
C16 C17 C18 C21 -177.57(9) . . . . ?
Zn1 O1 C19 C14 -31.77(12) . . . . ?
Zn1 O1 C19 C18 150.48(7) . . . . ?
C15 C14 C19 O1 179.94(9) . . . . ?
C13 C14 C19 O1 -7.16(14) . . . . ?
C15 C14 C19 C18 -2.28(14) . . . . ?
C13 C14 C19 C18 170.63(9) . . . . ?
C17 C18 C19 O1 179.04(9) . . . . ?
C21 C18 C19 O1 -2.84(13) . . . . ?
C17 C18 C19 C14 1.22(13) . . . . ?
C21 C18 C19 C14 179.33(8) . . . . ?
C17 C18 C21 C22 -3.77(13) . . . . ?
C19 C18 C21 C22 178.17(9) . . . . ?
C17 C18 C21 C23 -123.74(10) . . . . ?
C19 C18 C21 C23 58.19(12) . . . . ?
C17 C18 C21 C24 115.45(10) . . . . ?
C19 C18 C21 C24 -62.61(11) . . . . ?
C27 N2 C25 C26 -55.52(13) . . . . ?
C29 N2 C25 C26 68.48(12) . . . . ?
Zn1 N2 C25 C26 -178.05(8) . . . . ?
C25 N2 C27 C28 -66.27(12) . . . . ?
C29 N2 C27 C28 169.20(10) . . . . ?
Zn1 N2 C27 C28 57.62(11) . . . . ?
C27 N2 C29 C30 -154.46(8) . . . . ?
C25 N2 C29 C30 80.36(10) . . . . ?
Zn1 N2 C29 C30 -38.66(9) . . . . ?
C13 N1 C30 C29 -155.98(8) . . . . ?
C12 N1 C30 C29 78.05(10) . . . . ?
Zn1 N1 C30 C29 -38.76(9) . . . . ?
N2 C29 C30 N1 55.21(10) . . . . ?
